data_2107965
loop_
_publ_author_name
'Kalaiarasi, Chinnasamy'
'Pavan, Mysore S.'
'Kumaradhas, Poomani'

_publ_contact_author
;
 Dr. P. Kumaradhas
 Professor
 Department of Physics
 Periyar University, Salem 636011
 India
;
_publ_section_title
;
 Topological characterization of electron density, electrostatic potential
 and intermolecular interactions of 2-nitroimidazole: an experimental and
 theoretical study
;
_journal_coeditor_code GW5044
_journal_issue 5
_journal_name_full 'Acta Crystallographica Section B'
_journal_page_first 775
_journal_page_last 786
_journal_paper_doi 10.1107/S2052520616010581
_journal_volume 72
_journal_year 2016
_chemical_formula_moiety 'C3 H3 N3 O2'
_chemical_formula_sum 'C3 H3 N3 O2'
_chemical_formula_weight 113.08
_chemical_name_common 2-nitroimidazole
_space_group_IT_number 14
_symmetry_cell_setting monoclinic
_symmetry_Int_Tables_number 14
_symmetry_space_group_name_Hall '-P 2ybc'
_symmetry_space_group_name_H-M 'P 1 21/c 1'
_atom_sites_solution_hydrogens geom
_atom_sites_solution_primary direct
_atom_sites_solution_secondary difmap
_audit_conform_dict_location ftp://ftp.iucr.org/pub/cif_core.dic
_audit_conform_dict_name cif_core.dic
_audit_conform_dict_version 2.3
_audit_creation_date '2-Feb-16 T00:48:47-00:00'
_audit_creation_method 'XD routine XDCIF'
_cell_angle_alpha 90.00
_cell_angle_beta 115.710(2)
_cell_angle_gamma 90.00
_cell_formula_units_Z 4
_cell_length_a 7.32150(10)
_cell_length_b 9.81060(10)
_cell_length_c 6.75390(10)
_cell_measurement_reflns_used 15907
_cell_measurement_temperature 110(2)
_cell_measurement_theta_max 53.0480
_cell_measurement_theta_min 3.7080
_cell_volume 437.095(12)
_computing_data_collection
;
'CrysAlisPro, Agilent Technologies,
Version 1.171.37.34 (release 22-05-2014 CrysAlis171 .NET)
(compiled May 22 2014,16:03:01)'
_computing_cell_refinement        'CrysAlisPro, Agilent Technologies,
Version 1.171.37.34 (release 22-05-2014 CrysAlis171 .NET)
(compiled May 22 2014,16:03:01)'
;
_computing_data_reduction
;
'CrysAlisPro, Agilent Technologies,
Version 1.171.37.34 (release 22-05-2014 CrysAlis171 .NET)
(compiled May 22 2014,16:03:01)'
;
_computing_molecular_graphics 'XD2006   (Volkov et al, 2006)'
_computing_publication_material 'XD2006   (Volkov et al, 2006)'
_computing_structure_refinement 'XD2006   (Volkov et al, 2006)'
_computing_structure_solution 'SHELXS-97 (Sheldrick, 2008)'
_diffrn_ambient_temperature 110(2)
_diffrn_measured_fraction_theta_full 0.994
_diffrn_measured_fraction_theta_max 0.994
_diffrn_measurement_device_type 'Xcalibur, Eos, Nova'
_diffrn_measurement_method '\w scans'
_diffrn_radiation_monochromator graphite
_diffrn_radiation_probe x-ray
_diffrn_radiation_source 'fine-focus sealed tube'
_diffrn_radiation_type MoK\a
_diffrn_radiation_wavelength 0.71073
_diffrn_reflns_av_R_equivalents 0.0434
_diffrn_reflns_av_sigmaI/netI 0.0423
_diffrn_reflns_limit_h_max 16
_diffrn_reflns_limit_h_min -16
_diffrn_reflns_limit_k_max 22
_diffrn_reflns_limit_k_min -22
_diffrn_reflns_limit_l_max 15
_diffrn_reflns_limit_l_min -14
_diffrn_reflns_number 36394
_diffrn_reflns_theta_full 53.31
_diffrn_reflns_theta_max 53.31
_diffrn_reflns_theta_min 3.09
_exptl_absorpt_coefficient_mu 0.147
_exptl_absorpt_correction_T_max 0.971
_exptl_absorpt_correction_T_min 0.918
_exptl_absorpt_correction_type analytical
_exptl_absorpt_process_details
;
'CrysAlisPro, Agilent Technologies,'
Version 1.171.37.34 (release 22-05-2014 CrysAlis171 .NET)
(compiled May 22 2014,16:03:01)
Analytical numeric absorption correction using a multifaceted crystal
   model based on expressions derived by R.C. Clark & J.S. Reid.
(Clark, R. C. & Reid, J. S. (1995). Acta Cryst. A51, 887-897)
Empirical absorption correction using spherical harmonics,
 implemented in SCALE3 ABSPACK scaling algorithm.'
;
_exptl_crystal_colour colorless
_exptl_crystal_density_diffrn 1.718
_exptl_crystal_density_method 'not measured'
_exptl_crystal_description block
_exptl_crystal_F_000 232
_exptl_crystal_recrystallization_method 'Slow Evaporation'
_exptl_crystal_size_max 0.8146
_exptl_crystal_size_mid 0.2537
_exptl_crystal_size_min 0.2468
_refine_diff_density_max 0.218
_refine_diff_density_min -0.190
_refine_diff_density_rms 0.045
_refine_ls_extinction_method none
_refine_ls_goodness_of_fit_ref 1.635
_refine_ls_matrix_type full
_refine_ls_number_parameters 198
_refine_ls_number_reflns 4224
_refine_ls_number_restraints 0
_refine_ls_R_factor_all 0.034
_refine_ls_R_factor_gt 0.023
_refine_ls_shift/su_max 0.00003
_refine_ls_shift/su_mean 0.000
_refine_ls_structure_factor_coef Fsqd
_refine_ls_weighting_details
;
     calc w2 = 1/[s^2^(Fo^2^)]
;
_refine_ls_weighting_scheme calc
_refine_ls_wR_factor_ref 0.046
_reflns_number_gt 4384
_reflns_number_total 5222
_reflns_threshold_expression >2sigma(I)
_cod_data_source_file gw5044sup1.cif
_cod_data_source_block I
_cod_depositor_comments
;
The following automatic conversions were performed:

'_symmetry_cell_setting' value 'Monoclinic' changed to 'monoclinic'
according to
/usr/data/users/saulius/crontab/automatic-downloads/rss-feeds/IUCr/lib/dictionaries/cif_core.dic
dictionary named 'cif_core.dic' version 2.4.2 from 2011-04-26.

Automatic conversion script
Id: cif_fix_values 4268 2015-11-12 08:31:59Z antanas 
;
_cod_original_cell_volume 437.095(10)
_cod_original_sg_symbol_Hall 'P 1 21/c 1'
_cod_database_code 2107965

loop_
_symmetry_equiv_pos_as_xyz
'x, y, z'
'-x, y+1/2, -z+1/2'
'-x, -y, -z'
'x, -y-1/2, z-1/2'

loop_
_atom_local_axes_atom_label
_atom_local_axes_atom0
_atom_local_axes_ax1
_atom_local_axes_atom1
_atom_local_axes_atom2
_atom_local_axes_ax2
O(1) N(3) Z O(1) O(2) Y
O(2) N(3) Z O(2) O(1) Y
N(1) C(2) Z N(1) C(1) Y
N(3) O(1) Z N(3) O(2) Y
N(2) H(2) Z N(2) C(2) Y
C(2) N(1) Z C(2) N(2) Y
C(1) H(1) Z C(1) N(1) Y
C(3) H(3) Z C(3) N(2) Y
H(2) N(2) Z H(2) C(2) Y
H(1) C(1) Z H(1) N(1) Y
H(3) C(3) Z H(3) N(2) Y

loop_
_atom_rho_multipole_atom_label
_atom_rho_multipole_coeff_Pv
_atom_rho_multipole_coeff_P00
_atom_rho_multipole_coeff_P11
_atom_rho_multipole_coeff_P1-1
_atom_rho_multipole_coeff_P10
_atom_rho_multipole_coeff_P20
_atom_rho_multipole_coeff_P21
_atom_rho_multipole_coeff_P2-1
_atom_rho_multipole_coeff_P22
_atom_rho_multipole_coeff_P2-2
_atom_rho_multipole_coeff_P30
_atom_rho_multipole_coeff_P31
_atom_rho_multipole_coeff_P3-1
_atom_rho_multipole_coeff_P32
_atom_rho_multipole_coeff_P3-2
_atom_rho_multipole_coeff_P33
_atom_rho_multipole_coeff_P3-3
_atom_rho_multipole_coeff_P40
_atom_rho_multipole_coeff_P41
_atom_rho_multipole_coeff_P4-1
_atom_rho_multipole_coeff_P42
_atom_rho_multipole_coeff_P4-2
_atom_rho_multipole_coeff_P43
_atom_rho_multipole_coeff_P4-3
_atom_rho_multipole_coeff_P44
_atom_rho_multipole_coeff_P4-4
_atom_rho_multipole_kappa
_atom_rho_multipole_kappa_prime0
_atom_rho_multipole_kappa_prime1
_atom_rho_multipole_kappa_prime2
_atom_rho_multipole_kappa_prime3
_atom_rho_multipole_kappa_prime4
_atom_rho_multipole_radial_slater_n0
_atom_rho_multipole_radial_slater_zeta0
_atom_rho_multipole_radial_slater_n1
_atom_rho_multipole_radial_slater_zeta1
_atom_rho_multipole_radial_slater_n2
_atom_rho_multipole_radial_slater_zeta2
_atom_rho_multipole_radial_slater_n3
_atom_rho_multipole_radial_slater_zeta3
_atom_rho_multipole_radial_slater_n4
_atom_rho_multipole_radial_slater_zeta4
O(1) 6.2848 0 0.016(9) -0.003(8) -0.103(8) -0.131(8) 0.019(8) -0.018(8) -0.058(8) -0.026(8) 0.025(7) -0.001(7) 0.002(6) 0.009(7) 0.002(7) 0.017(7) -0.012(7) 0 0 0 0 0 0 0 0 0 0.984888 0.942486 0.942486 0.942486 0.942486 0.942486 2 4.466 2 4.466 2 4.466 3 4.466 4 4.466
O(2) 6.3015 0 0.011(10) -0.016(8) -0.093(8) -0.143(9) -0.012(9) -0.019(8) -0.055(9) 0.035(10) 0.029(7) 0.004(7) 0.001(6) 0.013(7) 0.001(7) -0.019(8) -0.046(7) 0 0 0 0 0 0 0 0 0 0.984888 0.942486 0.942486 0.942486 0.942486 0.942486 2 4.466 2 4.466 2 4.466 3 4.466 4 4.466
N(1) 5.0832 0 0.007(8) -0.084(9) -0.063(9) 0.019(8) 0.016(7) 0.066(7) -0.065(8) -0.025(8) 0.100(8) 0.007(7) -0.043(7) 0.040(7) -0.009(7) -0.009(7) -0.051(7) 0 0 0 0 0 0 0 0 0 0.996883 0.967241 0.967241 0.967241 0.967241 0.967241 2 3.83936 2 3.83936 2 3.83936 3 3.83936 4 3.83936
N(3) 4.9904 0 -0.019(10) 0.025(9) 0.011(9) 0.103(9) 0.022(8) -0.039(9) -0.091(9) 0.026(9) 0.305(9) 0.013(9) 0.041(9) 0.215(9) -0.007(9) -0.001(9) 0.011(9) 0 0 0 0 0 0 0 0 0 0.993467 0.873076 0.873076 0.873076 0.873076 0.873076 2 3.83936 2 3.83936 2 3.83936 3 3.83936 4 3.83936
N(2) 5.0695 0 0.011(8) -0.009(10) 0.018(9) 0.038(8) -0.024(7) 0.007(8) 0.026(9) -0.040(8) 0.174(8) -0.007(8) -0.033(8) 0.145(8) 0.006(8) 0.010(8) -0.003(8) 0 0 0 0 0 0 0 0 0 0.999599 0.919755 0.919755 0.919755 0.919755 0.919755 2 3.83936 2 3.83936 2 3.83936 3 3.83936 4 3.83936
C(2) 3.7435 0 -0.006(10) 0.073(10) 0.087(10) 0.053(9) 0.003(9) -0.027(9) 0.008(10) 0.013(10) 0.246(11) 0.009(10) -0.026(10) 0.193(10) -0.017(10) -0.006(9) -0.005(10) 0 0 0 0 0 0 0 0 0 1.020054 0.98396 0.98396 0.98396 0.98396 0.98396 2 3.1762 2 3.1762 2 3.1762 3 3.1762 4 3.1762
C(1) 4.1974 0 0.014(12) 0.018(13) 0.015(14) 0.132(13) -0.010(11) 0.076(12) -0.075(12) 0.012(12) 0.386(15) 0.002(13) 0.075(13) 0.233(13) -0.012(13) 0.014(14) -0.022(13) 0 0 0 0 0 0 0 0 0 0.992239 0.837792 0.837792 0.837792 0.837792 0.837792 2 3.1762 2 3.1762 2 3.1762 3 3.1762 4 3.1762
C(3) 4.1459 0 -0.015(13) -0.011(13) 0.043(14) 0.143(13) 0.027(11) 0.111(12) -0.086(12) -0.011(12) 0.312(15) 0.009(13) 0.095(13) 0.236(13) 0.027(13) 0.011(14) 0.005(13) 0 0 0 0 0 0 0 0 0 0.992239 0.837792 0.837792 0.837792 0.837792 0.837792 2 3.1762 2 3.1762 2 3.1762 3 3.1762 4 3.1762
H(2) 0.5943 0 0 0 0.086(10) 0 0 0 0 0 0 0 0 0 0 0 0 0 0 0 0 0 0 0 0 0 1.2 1.2 1.2 1.2 1.2 1.2 0 2 1 2 2 2 3 2 4 2
H(1) 0.8009 0 0 0 0.105(11) 0 0 0 0 0 0 0 0 0 0 0 0 0 0 0 0 0 0 0 0 0 1.2 1.2 1.2 1.2 1.2 1.2 0 2 1 2 2 2 3 2 4 2
H(3) 0.7886 0 0 0 0.128(11) 0 0 0 0 0 0 0 0 0 0 0 0 0 0 0 0 0 0 0 0 0 1.2 1.2 1.2 1.2 1.2 1.2 0 2 1 2 2 2 3 2 4 2

loop_
_atom_site_aniso_label
_atom_site_aniso_U_11
_atom_site_aniso_U_22
_atom_site_aniso_U_33
_atom_site_aniso_U_12
_atom_site_aniso_U_13
_atom_site_aniso_U_23
O(1) 0.01196(7) 0.01240(7) 0.02235(9) -0.00248(6) 0.00914(7) 0.00013(6)
O(2) 0.01392(9) 0.01207(8) 0.03570(13) 0.00278(6) 0.01409(9) 0.00100(8)
N(1) 0.00934(6) 0.00793(5) 0.01393(6) 0.00021(4) 0.00551(5) 0.00007(4)
N(3) 0.00923(5) 0.00981(5) 0.01595(6) 0.00006(5) 0.00657(5) 0.00034(5)
N(2) 0.00991(6) 0.00792(5) 0.01527(7) -0.00017(4) 0.00636(5) 0.00002(4)
C(2) 0.00852(5) 0.00813(5) 0.01287(6) 0.00007(5) 0.00530(5) 0.00015(4)
C(1) 0.00918(5) 0.00986(5) 0.01624(7) 0.00074(5) 0.00612(5) 0.00002(5)
C(3) 0.00973(6) 0.00988(5) 0.01769(7) -0.00094(5) 0.00688(5) 0.00007(5)

loop_
_atom_site_label
_atom_site_fract_x
_atom_site_fract_y
_atom_site_fract_z
_atom_site_occupancy
_atom_site_symmetry_multiplicity
_atom_site_U_iso_or_equiv
O(1) -0.31880(3) 0.46075(2) 0.22196(5) 1 4 0.015
O(2) -0.31676(4) 0.68270(2) 0.21843(6) 1 4 0.019
N(1) 0.06896(3) 0.457167(18) 0.26253(3) 1 4 0.010
N(3) -0.23753(3) 0.570910(19) 0.22799(3) 1 4 0.011
N(2) 0.06721(3) 0.684992(18) 0.25488(3) 1 4 0.011
C(2) -0.03474(3) 0.569642(19) 0.24893(3) 1 4 0.010
C(1) 0.25118(3) 0.502892(18) 0.27753(3) 1 4 0.012
C(3) 0.25216(3) 0.643865(19) 0.27306(4) 1 4 0.012
H(2) 0.019484 0.777555 0.247604 1 4 0.0133(13)
H(1) 0.375277 0.438774 0.290745 1 4 0.0249(14)
H(3) 0.374494 0.708367 0.282196 1 4 0.0266(15)

loop_
_atom_type_symbol
_atom_type_description
_atom_type_scat_dispersion_real
_atom_type_scat_dispersion_imag
_atom_type_scat_source
C C 0.0033 0.0016 'International Tables Vol C Tables 4.2.6.8 and 6.1.1.4'
H H 0.0000 0.0000 'International Tables Vol C Tables 4.2.6.8 and 6.1.1.4'
N N 0.0061 0.0033 'International Tables Vol C Tables 4.2.6.8 and 6.1.1.4'
O O 0.0106 0.0060 'International Tables Vol C Tables 4.2.6.8 and 6.1.1.4'

loop_
_geom_angle_atom_site_label_1
_geom_angle_atom_site_label_2
_geom_angle_atom_site_label_3
_geom_angle
_geom_angle_site_symmetry_1
_geom_angle_site_symmetry_2
_geom_angle_site_symmetry_3
_geom_angle_publ_flag
C(2) N(1) C(1) 104.115(16) 1_555 1_555 1_555 yes
O(1) N(3) O(2) 125.00(2) 1_555 1_555 1_555 yes
O(1) N(3) C(2) 117.652(19) 1_555 1_555 1_555 yes
O(2) N(3) C(2) 117.34(2) 1_555 1_555 1_555 yes
C(2) N(2) C(3) 105.627(16) 1_555 1_555 1_555 yes
C(2) N(2) H(2) 127.20(2) 1_555 1_555 1_555 yes
C(3) N(2) H(2) 127.175(19) 1_555 1_555 1_555 yes
N(1) C(2) N(3) 123.760(18) 1_555 1_555 1_555 yes
N(1) C(2) N(2) 113.947(18) 1_555 1_555 1_555 yes
N(3) C(2) N(2) 122.292(17) 1_555 1_555 1_555 yes
N(1) C(1) C(3) 109.883(17) 1_555 1_555 1_555 yes
N(1) C(1) H(1) 125.104(17) 1_555 1_555 1_555 yes
C(3) C(1) H(1) 125.013(18) 1_555 1_555 1_555 yes
N(2) C(3) C(1) 106.427(16) 1_555 1_555 1_555 yes
N(2) C(3) H(3) 126.805(17) 1_555 1_555 1_555 yes
C(1) C(3) H(3) 126.768(18) 1_555 1_555 1_555 yes

loop_
_geom_bond_atom_site_label_1
_geom_bond_atom_site_label_2
_geom_bond_distance
_geom_bond_site_symmetry_1
_geom_bond_site_symmetry_2
_geom_bond_publ_flag
O(1) N(3) 1.2259(3) 1_555 1_555 yes
O(2) N(3) 1.2292(3) 1_555 1_555 yes
N(1) C(2) 1.3198(3) 1_555 1_555 yes
N(1) C(1) 1.3690(3) 1_555 1_555 yes
N(3) C(2) 1.4291(3) 1_555 1_555 yes
N(2) C(2) 1.3466(3) 1_555 1_555 yes
N(2) C(3) 1.3665(3) 1_555 1_555 yes
N(2) H(2) 0.96656(18) 1_555 1_555 yes
C(1) C(3) 1.3834(2) 1_555 1_555 yes
C(1) H(1) 1.07650(19) 1_555 1_555 yes
C(3) H(3) 1.07634(19) 1_555 1_555 yes

loop_
_geom_torsion_atom_site_label_1
_geom_torsion_atom_site_label_2
_geom_torsion_atom_site_label_3
_geom_torsion_atom_site_label_4
_geom_torsion
_geom_torsion_site_symmetry_1
_geom_torsion_site_symmetry_2
_geom_torsion_site_symmetry_3
_geom_torsion_site_symmetry_4
_geom_torsion_publ_flag
C(1) N(1) C(2) N(3) 179.29(3) 1_555 1_555 1_555 1_555 yes
C(1) N(1) C(2) N(2) -0.245(17) 1_555 1_555 1_555 1_555 yes
C(2) N(1) C(1) C(3) 0.165(17) 1_555 1_555 1_555 1_555 yes
C(2) N(1) C(1) H(1) -179.80(3) 1_555 1_555 1_555 1_555 yes
O(1) N(3) C(2) N(1) -0.17(2) 1_555 1_555 1_555 1_555 yes
O(1) N(3) C(2) N(2) 179.33(3) 1_555 1_555 1_555 1_555 yes
O(2) N(3) C(2) N(1) 179.50(3) 1_555 1_555 1_555 1_555 yes
O(2) N(3) C(2) N(2) -1.00(2) 1_555 1_555 1_555 1_555 yes
C(3) N(2) C(2) N(1) 0.228(17) 1_555 1_555 1_555 1_555 yes
C(3) N(2) C(2) N(3) -179.31(3) 1_555 1_555 1_555 1_555 yes
C(2) N(2) C(3) C(1) -0.107(17) 1_555 1_555 1_555 1_555 yes
C(2) N(2) C(3) H(3) 179.92(3) 1_555 1_555 1_555 1_555 yes
H(2) N(2) C(2) N(1) -179.85(3) 1_555 1_555 1_555 1_555 yes
H(2) N(2) C(2) N(3) 0.612(19) 1_555 1_555 1_555 1_555 yes
H(2) N(2) C(3) C(1) 179.97(3) 1_555 1_555 1_555 1_555 yes
H(2) N(2) C(3) H(3) -0.004(19) 1_555 1_555 1_555 1_555 yes
N(1) C(1) C(3) N(2) -0.036(17) 1_555 1_555 1_555 1_555 yes
N(1) C(1) C(3) H(3) 179.93(3) 1_555 1_555 1_555 1_555 yes
H(1) C(1) C(3) N(2) 179.93(3) 1_555 1_555 1_555 1_555 yes
H(1) C(1) C(3) H(3) -0.100(18) 1_555 1_555 1_555 1_555 yes
